data_7223315
loop_
_publ_author_name
'Fernandes, Christiane'
'Batista, Luana Carvalho'
'de Souza, Fernanda S.'
'de Assis, Vagner Machado'
'Seabra, Sergio Henrique'
'Bortoluzzi, Adailton J.'
'Horn, Adolfo'
'DaMatta, Renato Augusto'

_publ_section_title
;
 Antiproliferative activity and conversion of tachyzoite to bradyzoite of
 Toxoplasma gondii promoted by new zinc complexes containing sulfadiazine
;
_journal_name_full 'RSC Adv.'
_journal_paper_doi 10.1039/C5RA17690E
_journal_year 2015
_chemical_formula_moiety
;
C46 H44 N12 O6 S2 Zn2, 4(H2 O)
;
_chemical_formula_sum 'C46 H52 N12 O10 S2 Zn2'
_chemical_formula_weight 1127.86
_chemical_name_systematic
;
 ?
;
_space_group_IT_number 61
_symmetry_cell_setting orthorhombic
_symmetry_space_group_name_Hall '-P 2ac 2ab'
_symmetry_space_group_name_H-M 'P b c a'
_atom_sites_solution_hydrogens geom
_atom_sites_solution_primary direct
_atom_sites_solution_secondary difmap
_audit_creation_method SHELXL-97
_audit_update_record
;
2015-10-08 deposited with the CCDC.
2015-11-05 downloaded from the CCDC.
;
_cell_angle_alpha 90.00
_cell_angle_beta 90.00
_cell_angle_gamma 90.00
_cell_formula_units_Z 8
_cell_length_a 14.6884(3)
_cell_length_b 20.5485(5)
_cell_length_c 32.5555(8)
_cell_measurement_reflns_used 9656
_cell_measurement_temperature 173(2)
_cell_measurement_theta_max 32.03
_cell_measurement_theta_min 2.95
_cell_volume 9826.1(4)
_computing_cell_refinement 'Bruker SAINT'
_computing_data_collection 'Bruker APEX2'
_computing_data_reduction 'Bruker SAINT'
_computing_molecular_graphics 'PLATON (Spek, 2009)'
_computing_publication_material 'SHELXL-97 (Sheldrick, 2008)'
_computing_structure_refinement 'SHELXL-97 (Sheldrick, 2008)'
_computing_structure_solution 'SHELXS-97 (Sheldrick, 2008)'
_diffrn_ambient_temperature 173(2)
_diffrn_measured_fraction_theta_full 0.996
_diffrn_measured_fraction_theta_max 0.996
_diffrn_measurement_device_type 'Bruker APEX-II DUO'
_diffrn_measurement_method '\f and \w scans'
_diffrn_radiation_monochromator graphite
_diffrn_radiation_source 'fine-focus sealed tube'
_diffrn_radiation_type MoK\a
_diffrn_radiation_wavelength 0.71073
_diffrn_reflns_av_R_equivalents 0.0348
_diffrn_reflns_av_sigmaI/netI 0.0285
_diffrn_reflns_limit_h_max 21
_diffrn_reflns_limit_h_min -20
_diffrn_reflns_limit_k_max 30
_diffrn_reflns_limit_k_min -29
_diffrn_reflns_limit_l_max 48
_diffrn_reflns_limit_l_min -46
_diffrn_reflns_number 103708
_diffrn_reflns_theta_full 32.12
_diffrn_reflns_theta_max 32.12
_diffrn_reflns_theta_min 1.87
_exptl_absorpt_coefficient_mu 1.132
_exptl_absorpt_correction_T_max 0.8222
_exptl_absorpt_correction_T_min 0.6602
_exptl_absorpt_correction_type multi-scan
_exptl_absorpt_process_details
;
Bruker APEX2, SAINT and SADABS, version 2011.8-0; Bruker AXS Inc., 
Madison, Wisconsin, USA
;
_exptl_crystal_colour colourless
_exptl_crystal_density_diffrn 1.525
_exptl_crystal_density_method 'not measured'
_exptl_crystal_description block
_exptl_crystal_F_000 4672
_exptl_crystal_size_max 0.40
_exptl_crystal_size_mid 0.24
_exptl_crystal_size_min 0.18
_refine_diff_density_max 0.817
_refine_diff_density_min -0.818
_refine_diff_density_rms 0.076
_refine_ls_extinction_method none
_refine_ls_goodness_of_fit_ref 1.148
_refine_ls_hydrogen_treatment constr
_refine_ls_matrix_type full
_refine_ls_number_parameters 695
_refine_ls_number_reflns 17171
_refine_ls_number_restraints 47
_refine_ls_restrained_S_all 1.147
_refine_ls_R_factor_all 0.0628
_refine_ls_R_factor_gt 0.0480
_refine_ls_shift/su_max 0.001
_refine_ls_shift/su_mean 0.000
_refine_ls_structure_factor_coef Fsqd
_refine_ls_weighting_details 'calc w=1/[\s^2^(Fo^2^)+(0.0328P)^2^+13.7950P] where P=(Fo^2^+2Fc^2^)/3'
_refine_ls_weighting_scheme calc
_refine_ls_wR_factor_gt 0.1139
_refine_ls_wR_factor_ref 0.1218
_reflns_number_gt 14007
_reflns_number_total 17171
_reflns_threshold_expression >2\s(I)
_cod_data_source_file c5ra17690e2.cif
_cod_data_source_block Complex1
_cod_depositor_comments
;
The following automatic conversions were performed:

'_symmetry_cell_setting' value 'Orthorhombic' changed to
'orthorhombic' according to
/usr/data/users/saulius/crontab/automatic-downloads/rss-feeds/RSC/lib/dictionaries/cif_core.dic
dictionary named 'cif_core.dic' version 2.4.2 from 2011-04-26.

Automatic conversion script
Id: cif_fix_values 4268 2015-11-12 08:31:59Z antanas 
;
_cod_database_code 7223315

loop_
_symmetry_equiv_pos_as_xyz
'x, y, z'
'x+1/2, -y+1/2, -z'
'-x, y+1/2, -z+1/2'
'-x+1/2, -y, z+1/2'
'-x, -y, -z'
'-x-1/2, y-1/2, z'
'x, -y-1/2, z-1/2'
'x-1/2, y, -z-1/2'

loop_
_atom_site_label
_atom_site_type_symbol
_atom_site_fract_x
_atom_site_fract_y
_atom_site_fract_z
_atom_site_U_iso_or_equiv
_atom_site_adp_type
_atom_site_occupancy
_atom_site_symmetry_multiplicity
_atom_site_calc_flag
_atom_site_refinement_flags
_atom_site_disorder_assembly
_atom_site_disorder_group
Zn1 Zn 0.444131(17) 0.379545(12) 0.112357(7) 0.02323(6) Uani 1 1 d . . .
Zn2 Zn 0.360635(17) 0.380204(12) 0.202140(7) 0.02454(6) Uani 1 1 d . . .
O10 O 0.38931(12) 0.31800(7) 0.15457(5) 0.0286(3) Uani 1 1 d . A .
O30 O 0.43867(11) 0.43625(7) 0.16445(4) 0.0259(3) Uani 1 1 d . A .
N1 N 0.5180(3) 0.29866(18) 0.08856(16) 0.0295(10) Uani 0.692(14) 1 d P A 1
C10 C 0.5340(3) 0.2426(2) 0.11604(19) 0.0374(12) Uani 0.692(14) 1 d P A 1
H10A H 0.5770 0.2563 0.1378 0.045 Uiso 0.692(14) 1 calc PR A 1
H10B H 0.5640 0.2078 0.1000 0.045 Uiso 0.692(14) 1 calc PR A 1
N1' N 0.5434(6) 0.3099(4) 0.1036(3) 0.0299(19) Uani 0.308(14) 1 d P A 2
C10' C 0.5068(8) 0.2432(4) 0.0989(4) 0.037(3) Uani 0.308(14) 1 d P A 2
H10C H 0.5585 0.2136 0.0933 0.045 Uiso 0.308(14) 1 calc PR A 2
H10D H 0.4668 0.2425 0.0744 0.045 Uiso 0.308(14) 1 calc PR A 2
C11 C 0.45206(19) 0.21500(11) 0.13589(7) 0.0347(5) Uani 1 1 d . . .
C12 C 0.38961(16) 0.25325(11) 0.15759(7) 0.0289(4) Uani 1 1 d . A .
C13 C 0.3274(2) 0.22323(14) 0.18419(9) 0.0443(6) Uani 1 1 d . . .
H13 H 0.2868 0.2493 0.1999 0.053 Uiso 1 1 calc R A .
C14 C 0.3243(3) 0.15628(17) 0.18791(12) 0.0706(12) Uani 1 1 d . A .
H14 H 0.2816 0.1374 0.2063 0.085 Uiso 1 1 d R . .
C15 C 0.3813(4) 0.11801(16) 0.16490(13) 0.0769(13) Uani 1 1 d . . .
H15 H 0.3769 0.0719 0.1662 0.092 Uiso 1 1 calc R A .
C16 C 0.4450(3) 0.14710(14) 0.13984(10) 0.0565(9) Uani 1 1 d . A .
H16 H 0.4857 0.1203 0.1247 0.068 Uiso 1 1 calc R . .
C20 C 0.60196(18) 0.32181(15) 0.06880(8) 0.0423(6) Uani 1 1 d . . .
H20A H 0.6142 0.2944 0.0444 0.051 Uiso 1 1 calc R A 1
H20B H 0.6533 0.3159 0.0882 0.051 Uiso 1 1 calc R A 1
C21 C 0.59946(16) 0.39139(15) 0.05566(7) 0.0383(6) Uani 1 1 d . A .
N22 N 0.53649(15) 0.42982(11) 0.07314(6) 0.0354(4) Uani 1 1 d . A .
C23 C 0.5339(2) 0.49304(15) 0.06347(9) 0.0490(7) Uani 1 1 d . . .
H23 H 0.4891 0.5198 0.0760 0.059 Uiso 1 1 calc R A .
C24 C 0.5941(3) 0.52089(19) 0.03586(11) 0.0642(10) Uani 1 1 d . A .
H24 H 0.5914 0.5660 0.0296 0.077 Uiso 1 1 calc R . .
C25 C 0.6587(3) 0.4809(2) 0.01758(11) 0.0716(12) Uani 1 1 d . . .
H25 H 0.7010 0.4985 -0.0015 0.086 Uiso 1 1 calc R A .
C26 C 0.6613(2) 0.4156(2) 0.02716(10) 0.0569(9) Uani 1 1 d . A .
H26 H 0.7046 0.3876 0.0145 0.068 Uiso 1 1 calc R . .
N2 N 0.32045(16) 0.46390(10) 0.23735(6) 0.0354(4) Uani 1 1 d . A .
H2 H 0.3469 0.4632 0.2599 0.043 Uiso 1 1 d R . .
C30 C 0.3422(2) 0.52544(12) 0.21539(8) 0.0374(5) Uani 1 1 d . . .
H30A H 0.3235 0.5626 0.2328 0.045 Uiso 1 1 calc R A .
H30B H 0.3059 0.5273 0.1898 0.045 Uiso 1 1 calc R . .
C31 C 0.44054(19) 0.53287(11) 0.20475(7) 0.0346(5) Uani 1 1 d . A .
C32 C 0.48446(16) 0.48830(10) 0.17850(6) 0.0270(4) Uani 1 1 d . . .
C33 C 0.57507(17) 0.49928(11) 0.16711(8) 0.0318(5) Uani 1 1 d . A .
H33 H 0.6054 0.4691 0.1497 0.038 Uiso 1 1 calc R . .
C34 C 0.6209(2) 0.55414(12) 0.18114(9) 0.0428(6) Uani 1 1 d . . .
H34 H 0.6819 0.5617 0.1726 0.051 Uiso 1 1 calc R A .
C35 C 0.5791(2) 0.59774(13) 0.20725(10) 0.0506(8) Uani 1 1 d . A .
H35 H 0.6111 0.6348 0.2171 0.061 Uiso 1 1 calc R . .
C36 C 0.4899(2) 0.58689(13) 0.21897(9) 0.0470(7) Uani 1 1 d . . .
H36 H 0.4613 0.6168 0.2371 0.056 Uiso 1 1 calc R A .
C40 C 0.2212(2) 0.45782(15) 0.24455(8) 0.0443(7) Uani 1 1 d . . .
H40A H 0.1951 0.5014 0.2499 0.053 Uiso 1 1 calc R A .
H40B H 0.2104 0.4304 0.2691 0.053 Uiso 1 1 calc R . .
C41 C 0.17515(17) 0.42806(14) 0.20804(8) 0.0390(6) Uani 1 1 d . A .
N42 N 0.22374(13) 0.38537(11) 0.18625(6) 0.0328(4) Uani 1 1 d . A .
C43 C 0.18577(17) 0.35521(15) 0.15355(8) 0.0389(6) Uani 1 1 d U . .
H43 H 0.2211 0.3247 0.1385 0.047 Uiso 1 1 calc R A .
C44 C 0.0974(2) 0.36724(17) 0.14141(10) 0.0508(8) Uani 1 1 d U A .
H44 H 0.0721 0.3456 0.1183 0.061 Uiso 1 1 calc R . .
C45 C 0.0468(2) 0.41137(18) 0.16351(12) 0.0573(9) Uani 1 1 d U . .
H45 H -0.0140 0.4209 0.1555 0.069 Uiso 1 1 calc R A .
C46 C 0.08435(19) 0.44192(16) 0.19735(11) 0.0527(8) Uani 1 1 d U A .
H46 H 0.0494 0.4718 0.2131 0.063 Uiso 1 1 calc R . .
N50 N 0.33267(13) 0.32649(9) 0.05233(6) 0.0277(4) Uani 1 1 d . A .
C51 C 0.28395(14) 0.38043(10) 0.06033(6) 0.0238(4) Uani 1 1 d . . .
N52 N 0.32653(13) 0.42049(9) 0.08779(5) 0.0260(3) Uani 1 1 d . A .
C53 C 0.28632(18) 0.47690(11) 0.09727(7) 0.0316(5) Uani 1 1 d . . .
H53 H 0.3163 0.5058 0.1156 0.038 Uiso 1 1 calc R A .
C54 C 0.20296(18) 0.49449(12) 0.08143(7) 0.0342(5) Uani 1 1 d . A .
H54 H 0.1748 0.5347 0.0882 0.041 Uiso 1 1 calc R . .
C55 C 0.16247(16) 0.45018(12) 0.05498(7) 0.0309(4) Uani 1 1 d . . .
H55 H 0.1039 0.4601 0.0443 0.037 Uiso 1 1 calc R A .
N56 N 0.20171(13) 0.39416(9) 0.04372(6) 0.0275(4) Uani 1 1 d . A .
C61 C 0.20285(16) 0.23247(10) 0.04998(6) 0.0275(4) Uani 1 1 d . A .
C62 C 0.21918(18) 0.19302(11) 0.08416(7) 0.0327(5) Uani 1 1 d . . .
H62 H 0.2797 0.1864 0.0935 0.039 Uiso 1 1 calc R . .
C63 C 0.14762(19) 0.16379(12) 0.10427(8) 0.0365(5) Uani 1 1 d . . .
H63 H 0.1593 0.1374 0.1277 0.044 Uiso 1 1 calc R . .
C64 C 0.05728(18) 0.17234(11) 0.09071(8) 0.0336(5) Uani 1 1 d . . .
C65 C 0.04204(17) 0.21239(12) 0.05652(8) 0.0332(5) Uani 1 1 d . . .
H65 H -0.0183 0.2190 0.0468 0.040 Uiso 1 1 calc R . .
C66 C 0.11392(17) 0.24231(11) 0.03683(7) 0.0305(4) Uani 1 1 d . . .
H66 H 0.1025 0.2700 0.0140 0.037 Uiso 1 1 calc R . .
N60 N -0.01276(18) 0.14097(12) 0.11013(8) 0.0463(6) Uani 1 1 d . . .
H60A H 0.0035 0.1218 0.1340 0.056 Uiso 1 1 d R . .
H60B H -0.0647 0.1537 0.1029 0.056 Uiso 1 1 d R . .
N70 N 0.30920(13) 0.32854(10) 0.28523(6) 0.0292(4) Uani 1 1 d . A .
C71 C 0.39622(14) 0.30864(10) 0.28001(6) 0.0241(4) Uani 1 1 d . . .
N72 N 0.43357(12) 0.32851(9) 0.24372(5) 0.0258(3) Uani 1 1 d . A .
C73 C 0.51883(16) 0.31011(12) 0.23531(7) 0.0315(4) Uani 1 1 d . . .
H73 H 0.5454 0.3228 0.2100 0.038 Uiso 1 1 d R A .
C74 C 0.56935(17) 0.27291(13) 0.26207(8) 0.0354(5) Uani 1 1 d . A .
H74 H 0.6301 0.2603 0.2561 0.042 Uiso 1 1 d R . .
C75 C 0.52676(17) 0.25584(11) 0.29843(7) 0.0326(5) Uani 1 1 d . . .
H75 H 0.5600 0.2305 0.3177 0.039 Uiso 1 1 calc R A .
N76 N 0.44193(13) 0.27291(9) 0.30797(6) 0.0284(4) Uani 1 1 d . A .
C81 C 0.31347(15) 0.35844(12) 0.36672(6) 0.0283(4) Uani 1 1 d . A .
C82 C 0.30116(17) 0.42591(13) 0.36746(7) 0.0337(5) Uani 1 1 d . . .
H82 H 0.2679 0.4466 0.3461 0.040 Uiso 1 1 calc R . .
C83 C 0.33706(18) 0.46249(12) 0.39900(8) 0.0358(5) Uani 1 1 d . . .
H83 H 0.3297 0.5084 0.3989 0.043 Uiso 1 1 calc R . .
C84 C 0.38444(16) 0.43257(12) 0.43130(7) 0.0310(4) Uani 1 1 d . . .
C85 C 0.39859(16) 0.36495(12) 0.42958(7) 0.0306(4) Uani 1 1 d . . .
H85 H 0.4325 0.3441 0.4506 0.037 Uiso 1 1 calc R . .
C86 C 0.36360(16) 0.32854(11) 0.39749(7) 0.0294(4) Uani 1 1 d . . .
H86 H 0.3740 0.2829 0.3965 0.035 Uiso 1 1 calc R . .
N80 N 0.41863(17) 0.46874(11) 0.46306(7) 0.0415(5) Uani 1 1 d . . .
H80A H 0.3995 0.5101 0.4637 0.050 Uiso 1 1 d R . .
H80B H 0.4266 0.4478 0.4868 0.050 Uiso 1 1 d R . .
S1 S 0.29552(4) 0.26883(3) 0.024711(16) 0.02819(11) Uani 1 1 d . . .
O1 O 0.26270(13) 0.28938(9) -0.01521(5) 0.0375(4) Uani 1 1 d . A .
O2 O 0.36957(14) 0.22202(9) 0.02370(6) 0.0426(4) Uani 1 1 d . A .
S2 S 0.25874(4) 0.31495(3) 0.327478(16) 0.03067(12) Uani 1 1 d . . .
O3 O 0.16977(12) 0.34503(11) 0.32334(6) 0.0420(4) Uani 1 1 d . A .
O4 O 0.25681(13) 0.24670(10) 0.33930(5) 0.0399(4) Uani 1 1 d . A .
O1W O 0.44628(15) 0.10068(10) 0.03958(7) 0.0466(5) Uani 1 1 d . . .
H1WA H 0.5072 0.1131 0.0433 0.056 Uiso 1 1 d R . .
H1WB H 0.4195 0.1396 0.0378 0.056 Uiso 1 1 d R . .
O2W O 0.63704(14) 0.10954(10) 0.04272(6) 0.0449(5) Uani 1 1 d . . .
H2WA H 0.6780 0.1220 0.0615 0.054 Uiso 1 1 d R . .
H2WB H 0.6621 0.1231 0.0189 0.054 Uiso 1 1 d R . .
O3W O 0.28223(16) 0.33721(10) -0.09329(6) 0.0481(5) Uani 1 1 d . . .
H3WA H 0.2838 0.3095 -0.0715 0.058 Uiso 1 1 d R . .
H3WB H 0.2754 0.3089 -0.1131 0.058 Uiso 1 1 d R . .
O4W O 0.3000(5) 0.6429(3) 0.28878(18) 0.0457(12) Uani 0.40 1 d P . .
O5W O 0.3459(7) 0.6430(6) 0.3020(3) 0.045(3) Uani 0.25 1 d P . .
O6W O 0.3609(8) 0.6224(6) 0.3135(3) 0.035(2) Uani 0.20 1 d P . .
O7W O 0.3887(10) 0.5280(7) 0.3135(4) 0.045(3) Uani 0.15 1 d P . .

loop_
_atom_site_aniso_label
_atom_site_aniso_U_11
_atom_site_aniso_U_22
_atom_site_aniso_U_33
_atom_site_aniso_U_23
_atom_site_aniso_U_13
_atom_site_aniso_U_12
Zn1 0.02700(11) 0.02241(11) 0.02029(10) -0.00049(8) 0.00395(8) 0.00019(9)
Zn2 0.02660(11) 0.02738(12) 0.01964(10) 0.00062(9) 0.00281(8) 0.00399(9)
O10 0.0397(8) 0.0216(7) 0.0246(7) -0.0008(5) 0.0069(6) -0.0025(6)
O30 0.0336(8) 0.0231(7) 0.0211(6) -0.0029(5) 0.0010(6) -0.0026(6)
N1 0.0279(17) 0.0338(16) 0.027(2) -0.0025(13) 0.0036(15) 0.0048(13)
C10 0.039(2) 0.0362(19) 0.037(3) -0.0045(16) -0.0064(18) 0.0156(15)
N1' 0.027(3) 0.042(4) 0.020(3) -0.011(3) -0.005(3) 0.005(3)
C10' 0.048(5) 0.036(4) 0.029(5) -0.013(3) -0.010(4) 0.021(4)
C11 0.0496(14) 0.0235(10) 0.0309(10) -0.0033(8) -0.0120(10) 0.0040(9)
C12 0.0385(11) 0.0249(9) 0.0232(9) 0.0023(7) -0.0078(8) -0.0054(8)
C13 0.0612(17) 0.0353(13) 0.0366(13) 0.0080(10) 0.0007(12) -0.0145(12)
C14 0.116(3) 0.0372(16) 0.059(2) 0.0170(15) 0.004(2) -0.0268(19)
C15 0.135(4) 0.0256(14) 0.070(2) 0.0134(15) -0.009(3) -0.0125(19)
C16 0.094(3) 0.0248(12) 0.0510(17) -0.0014(12) -0.0128(17) 0.0100(14)
C20 0.0317(12) 0.0614(17) 0.0340(12) -0.0116(12) 0.0069(10) 0.0060(11)
C21 0.0278(10) 0.0654(17) 0.0215(9) -0.0064(10) 0.0018(8) -0.0080(11)
N22 0.0377(10) 0.0428(11) 0.0257(9) -0.0018(8) 0.0060(8) -0.0108(9)
C23 0.0646(19) 0.0438(15) 0.0385(13) 0.0030(12) 0.0092(13) -0.0160(14)
C24 0.086(3) 0.062(2) 0.0439(16) 0.0106(15) 0.0106(17) -0.0314(19)
C25 0.063(2) 0.107(3) 0.0455(17) 0.0143(19) 0.0169(16) -0.036(2)
C26 0.0425(15) 0.090(3) 0.0378(14) 0.0000(16) 0.0134(12) -0.0124(16)
N2 0.0475(12) 0.0380(11) 0.0208(8) -0.0004(7) 0.0021(8) 0.0159(9)
C30 0.0546(15) 0.0292(11) 0.0284(10) -0.0038(9) -0.0026(10) 0.0167(10)
C31 0.0535(15) 0.0226(10) 0.0277(10) -0.0019(8) -0.0100(10) 0.0070(9)
C32 0.0395(11) 0.0198(9) 0.0218(8) 0.0011(7) -0.0092(8) 0.0013(8)
C33 0.0360(11) 0.0257(10) 0.0337(11) 0.0035(8) -0.0107(9) 0.0002(8)
C34 0.0479(15) 0.0294(12) 0.0512(15) 0.0073(11) -0.0239(12) -0.0072(10)
C35 0.069(2) 0.0259(11) 0.0567(17) -0.0020(11) -0.0304(15) -0.0075(12)
C36 0.076(2) 0.0249(11) 0.0404(14) -0.0081(10) -0.0162(14) 0.0070(12)
C40 0.0494(15) 0.0521(15) 0.0314(12) 0.0070(11) 0.0165(11) 0.0249(13)
C41 0.0316(11) 0.0463(14) 0.0392(12) 0.0194(11) 0.0107(10) 0.0095(10)
N42 0.0270(9) 0.0456(11) 0.0258(8) 0.0117(8) 0.0039(7) 0.0037(8)
C43 0.0323(11) 0.0525(15) 0.0318(11) 0.0156(11) -0.0019(9) -0.0089(10)
C44 0.0359(13) 0.0618(18) 0.0549(17) 0.0289(14) -0.0095(12) -0.0141(13)
C45 0.0293(12) 0.0623(19) 0.080(2) 0.0389(17) -0.0084(14) -0.0050(12)
C46 0.0336(13) 0.0503(16) 0.074(2) 0.0319(15) 0.0174(13) 0.0134(12)
N50 0.0270(8) 0.0280(9) 0.0282(8) -0.0012(7) -0.0035(7) 0.0013(7)
C51 0.0260(9) 0.0261(9) 0.0194(8) 0.0050(7) 0.0011(7) -0.0021(7)
N52 0.0304(9) 0.0263(8) 0.0213(7) 0.0022(6) -0.0006(7) -0.0019(7)
C53 0.0438(13) 0.0266(10) 0.0245(9) -0.0007(8) -0.0009(9) -0.0002(9)
C54 0.0442(13) 0.0296(11) 0.0288(10) 0.0015(9) 0.0029(9) 0.0076(9)
C55 0.0315(10) 0.0340(11) 0.0273(10) 0.0058(8) 0.0011(8) 0.0053(9)
N56 0.0269(8) 0.0297(9) 0.0259(8) 0.0031(7) -0.0017(7) 0.0011(7)
C61 0.0361(11) 0.0229(9) 0.0234(9) -0.0008(7) -0.0010(8) -0.0008(8)
C62 0.0397(12) 0.0292(11) 0.0291(10) 0.0024(8) -0.0071(9) -0.0005(9)
C63 0.0496(14) 0.0294(11) 0.0303(11) 0.0070(9) -0.0045(10) -0.0026(10)
C64 0.0444(13) 0.0245(10) 0.0318(11) -0.0010(8) 0.0026(10) -0.0046(9)
C65 0.0351(11) 0.0314(11) 0.0332(11) 0.0005(9) -0.0026(9) 0.0013(9)
C66 0.0374(11) 0.0265(10) 0.0274(10) 0.0010(8) -0.0027(9) 0.0029(9)
N60 0.0468(13) 0.0427(12) 0.0494(13) 0.0107(11) 0.0046(11) -0.0077(10)
N70 0.0259(8) 0.0415(10) 0.0203(7) 0.0017(7) 0.0000(6) 0.0001(7)
C71 0.0278(9) 0.0236(9) 0.0210(8) -0.0016(7) -0.0015(7) -0.0024(7)
N72 0.0279(8) 0.0284(8) 0.0210(7) -0.0005(6) 0.0010(6) 0.0006(7)
C73 0.0311(11) 0.0381(12) 0.0254(9) -0.0033(9) 0.0024(8) 0.0039(9)
C74 0.0298(11) 0.0405(13) 0.0359(12) -0.0052(10) -0.0022(9) 0.0072(9)
C75 0.0379(12) 0.0279(10) 0.0320(11) -0.0024(9) -0.0074(9) 0.0043(9)
N76 0.0339(9) 0.0263(8) 0.0251(8) 0.0005(7) -0.0035(7) -0.0006(7)
C81 0.0259(9) 0.0375(11) 0.0216(9) -0.0004(8) 0.0006(7) -0.0029(8)
C82 0.0319(11) 0.0422(13) 0.0269(10) 0.0024(9) -0.0013(8) 0.0056(9)
C83 0.0423(13) 0.0323(11) 0.0328(11) -0.0016(9) -0.0031(10) 0.0092(10)
C84 0.0334(11) 0.0338(11) 0.0259(9) -0.0027(8) -0.0013(8) 0.0028(9)
C85 0.0337(11) 0.0336(11) 0.0246(9) -0.0008(8) -0.0049(8) 0.0004(9)
C86 0.0309(10) 0.0310(11) 0.0263(9) 0.0010(8) -0.0033(8) -0.0020(8)
N80 0.0587(14) 0.0332(11) 0.0327(10) -0.0071(8) -0.0101(10) 0.0056(10)
S1 0.0345(3) 0.0272(2) 0.0228(2) -0.00138(19) 0.00102(19) 0.0030(2)
O1 0.0500(10) 0.0423(9) 0.0203(7) 0.0012(7) -0.0008(7) -0.0005(8)
O2 0.0450(10) 0.0363(9) 0.0464(10) -0.0027(8) 0.0082(8) 0.0136(8)
S2 0.0245(2) 0.0460(3) 0.0215(2) -0.0004(2) -0.00059(18) -0.0077(2)
O3 0.0223(7) 0.0709(13) 0.0328(9) -0.0028(9) -0.0018(7) -0.0027(8)
O4 0.0440(10) 0.0460(10) 0.0298(8) 0.0013(7) -0.0030(7) -0.0183(8)
O1W 0.0510(12) 0.0353(9) 0.0534(12) -0.0019(9) -0.0074(10) 0.0025(8)
O2W 0.0475(11) 0.0440(11) 0.0433(10) -0.0025(8) 0.0100(9) -0.0154(9)
O3W 0.0676(14) 0.0474(11) 0.0293(9) 0.0029(8) 0.0037(9) 0.0053(10)
O4W 0.062(4) 0.036(2) 0.039(3) -0.013(2) 0.015(3) -0.005(3)
O5W 0.036(5) 0.073(8) 0.026(5) -0.016(4) -0.009(4) 0.027(5)
O6W 0.036(5) 0.049(7) 0.019(4) -0.013(4) -0.009(4) 0.016(5)
O7W 0.060(8) 0.051(8) 0.023(5) -0.002(5) 0.002(5) -0.008(6)

loop_
_atom_type_symbol
_atom_type_description
_atom_type_scat_dispersion_real
_atom_type_scat_dispersion_imag
_atom_type_scat_source
C C 0.0033 0.0016 'International Tables Vol C Tables 4.2.6.8 and 6.1.1.4'
H H 0.0000 0.0000 'International Tables Vol C Tables 4.2.6.8 and 6.1.1.4'
N N 0.0061 0.0033 'International Tables Vol C Tables 4.2.6.8 and 6.1.1.4'
O O 0.0106 0.0060 'International Tables Vol C Tables 4.2.6.8 and 6.1.1.4'
S S 0.1246 0.1234 'International Tables Vol C Tables 4.2.6.8 and 6.1.1.4'
Zn Zn 0.2839 1.4301 'International Tables Vol C Tables 4.2.6.8 and 6.1.1.4'

loop_
_geom_angle_atom_site_label_1
_geom_angle_atom_site_label_2
_geom_angle_atom_site_label_3
_geom_angle
_geom_angle_publ_flag
O10 Zn1 O30 77.29(6) y
O10 Zn1 N1' 86.7(2) ?
O30 Zn1 N1' 122.3(3) ?
O10 Zn1 N52 100.51(7) y
O30 Zn1 N52 93.18(7) y
N1' Zn1 N52 144.4(3) ?
O10 Zn1 N22 163.48(8) y
O30 Zn1 N22 104.12(7) y
N1' Zn1 N22 78.6(2) y
N52 Zn1 N22 95.86(8) y
O10 Zn1 N1 87.84(10) y
O30 Zn1 N1 139.51(17) y
N1' Zn1 N1 17.9(2) ?
N52 Zn1 N1 126.76(18) y
N22 Zn1 N1 80.56(11) y
N72 Zn2 O30 113.66(7) y
N72 Zn2 O10 93.96(7) y
O30 Zn2 O10 77.41(6) y
N72 Zn2 N42 134.76(7) y
O30 Zn2 N42 111.45(7) y
O10 Zn2 N42 92.43(8) y
N72 Zn2 N2 102.03(7) y
O30 Zn2 N2 91.34(7) y
O10 Zn2 N2 163.21(7) y
N42 Zn2 N2 79.99(9) y
C12 O10 Zn1 131.97(14) ?
C12 O10 Zn2 124.49(14) ?
Zn1 O10 Zn2 101.77(7) y
C32 O30 Zn2 121.80(13) ?
C32 O30 Zn1 135.33(14) ?
Zn2 O30 Zn1 101.43(6) y
C20 N1 C10 112.6(4) ?
C20 N1 Zn1 109.5(2) ?
C10 N1 Zn1 117.9(3) ?
N1 C10 C11 115.8(4) ?
N1 C10 H10A 108.3 ?
C11 C10 H10A 108.3 ?
N1 C10 H10B 108.3 ?
C11 C10 H10B 108.3 ?
H10A C10 H10B 107.4 ?
C20 N1' C10' 107.0(8) ?
C20 N1' Zn1 114.4(5) ?
C10' N1' Zn1 113.6(8) ?
N1' C10' C11 116.9(8) ?
N1' C10' H10C 108.1 ?
C11 C10' H10C 108.1 ?
N1' C10' H10D 108.1 ?
C11 C10' H10D 108.1 ?
H10C C10' H10D 107.3 ?
C12 C11 C16 117.6(3) ?
C12 C11 C10 122.6(2) ?
C16 C11 C10 118.7(3) ?
C12 C11 C10' 121.3(4) ?
C16 C11 C10' 118.5(4) ?
C10 C11 C10' 25.9(4) ?
O10 C12 C11 121.7(2) ?
O10 C12 C13 118.8(2) ?
C11 C12 C13 119.5(2) ?
C14 C13 C12 120.9(3) ?
C14 C13 H13 119.5 ?
C12 C13 H13 119.5 ?
C15 C14 C13 120.2(3) ?
C15 C14 H14 120.9 ?
C13 C14 H14 118.9 ?
C14 C15 C16 119.3(3) ?
C14 C15 H15 120.3 ?
C16 C15 H15 120.3 ?
C15 C16 C11 122.3(3) ?
C15 C16 H16 118.8 ?
C11 C16 H16 118.8 ?
N1' C20 N1 26.0(3) ?
N1' C20 C21 111.9(4) ?
N1 C20 C21 114.5(2) ?
N1' C20 H20A 129.9 ?
N1 C20 H20A 108.6 ?
C21 C20 H20A 108.6 ?
N1' C20 H20B 86.2 ?
N1 C20 H20B 108.6 ?
C21 C20 H20B 108.6 ?
H20A C20 H20B 107.6 ?
N22 C21 C26 121.5(3) ?
N22 C21 C20 117.3(2) ?
C26 C21 C20 121.2(3) ?
C23 N22 C21 119.4(2) ?
C23 N22 Zn1 126.4(2) ?
C21 N22 Zn1 114.05(18) ?
N22 C23 C24 122.4(3) ?
N22 C23 H23 118.8 ?
C24 C23 H23 118.8 ?
C23 C24 C25 118.0(3) ?
C23 C24 H24 121.0 ?
C25 C24 H24 121.0 ?
C26 C25 C24 119.9(3) ?
C26 C25 H25 120.1 ?
C24 C25 H25 120.1 ?
C25 C26 C21 118.8(3) ?
C25 C26 H26 120.6 ?
C21 C26 H26 120.6 ?
C40 N2 C30 111.0(2) ?
C40 N2 Zn2 106.68(17) ?
C30 N2 Zn2 111.40(14) ?
C40 N2 H2 108.6 ?
C30 N2 H2 109.8 ?
Zn2 N2 H2 109.2 ?
N2 C30 C31 114.0(2) ?
N2 C30 H30A 108.8 ?
C31 C30 H30A 108.8 ?
N2 C30 H30B 108.8 ?
C31 C30 H30B 108.8 ?
H30A C30 H30B 107.7 ?
C36 C31 C32 118.5(3) ?
C36 C31 C30 120.3(2) ?
C32 C31 C30 121.1(2) ?
O30 C32 C33 120.9(2) ?
O30 C32 C31 119.7(2) ?
C33 C32 C31 119.4(2) ?
C34 C33 C32 120.3(2) ?
C34 C33 H33 119.9 ?
C32 C33 H33 119.9 ?
C35 C34 C33 120.9(3) ?
C35 C34 H34 119.6 ?
C33 C34 H34 119.6 ?
C34 C35 C36 119.2(2) ?
C34 C35 H35 120.4 ?
C36 C35 H35 120.4 ?
C35 C36 C31 121.7(3) ?
C35 C36 H36 119.1 ?
C31 C36 H36 119.1 ?
N2 C40 C41 110.7(2) ?
N2 C40 H40A 109.5 ?
C41 C40 H40A 109.5 ?
N2 C40 H40B 109.5 ?
C41 C40 H40B 109.5 ?
H40A C40 H40B 108.1 ?
N42 C41 C46 120.5(3) ?
N42 C41 C40 116.6(2) ?
C46 C41 C40 122.8(3) ?
C41 N42 C43 119.9(2) ?
C41 N42 Zn2 114.73(18) ?
C43 N42 Zn2 124.86(18) ?
N42 C43 C44 122.1(3) ?
N42 C43 H43 118.9 ?
C44 C43 H43 118.9 ?
C45 C44 C43 118.5(3) ?
C45 C44 H44 120.8 ?
C43 C44 H44 120.8 ?
C44 C45 C46 120.0(3) ?
C44 C45 H45 120.0 ?
C46 C45 H45 120.0 ?
C45 C46 C41 118.9(3) ?
C45 C46 H46 120.6 ?
C41 C46 H46 120.6 ?
C51 N50 S1 122.89(16) ?
N50 C51 N56 124.72(19) ?
N50 C51 N52 112.31(18) ?
N56 C51 N52 123.0(2) ?
C53 N52 C51 118.10(19) ?
C53 N52 Zn1 128.93(16) ?
C51 N52 Zn1 112.81(14) ?
N52 C53 C54 122.3(2) ?
N52 C53 H53 118.9 ?
C54 C53 H53 118.9 ?
C53 C54 C55 116.2(2) ?
C53 C54 H54 121.9 ?
C55 C54 H54 121.9 ?
N56 C55 C54 123.4(2) ?
N56 C55 H55 118.3 ?
C54 C55 H55 118.3 ?
C55 N56 C51 117.0(2) ?
C66 C61 C62 119.4(2) ?
C66 C61 S1 121.47(17) ?
C62 C61 S1 119.11(18) ?
C63 C62 C61 120.1(2) ?
C63 C62 H62 120.0 ?
C61 C62 H62 120.0 ?
C62 C63 C64 121.0(2) ?
C62 C63 H63 119.5 ?
C64 C63 H63 119.5 ?
N60 C64 C65 121.5(2) ?
N60 C64 C63 120.3(2) ?
C65 C64 C63 118.2(2) ?
C66 C65 C64 120.5(2) ?
C66 C65 H65 119.7 ?
C64 C65 H65 119.7 ?
C65 C66 C61 120.8(2) ?
C65 C66 H66 119.6 ?
C61 C66 H66 119.6 ?
C64 N60 H60A 113.9 ?
C64 N60 H60B 114.0 ?
H60A N60 H60B 128.0 ?
C71 N70 S2 119.80(15) ?
N76 C71 N70 123.39(19) ?
N76 C71 N72 123.2(2) ?
N70 C71 N72 113.45(18) ?
C73 N72 C71 117.98(19) ?
C73 N72 Zn2 120.45(15) ?
C71 N72 Zn2 121.49(14) ?
N72 C73 C74 122.2(2) ?
N72 C73 H73 119.1 ?
C74 C73 H73 118.7 ?
C73 C74 C75 116.0(2) ?
C73 C74 H74 122.0 ?
C75 C74 H74 122.0 ?
N76 C75 C74 123.8(2) ?
N76 C75 H75 118.1 ?
C74 C75 H75 118.1 ?
C75 N76 C71 116.9(2) ?
C86 C81 C82 119.7(2) ?
C86 C81 S2 122.93(19) ?
C82 C81 S2 117.28(17) ?
C83 C82 C81 120.3(2) ?
C83 C82 H82 119.9 ?
C81 C82 H82 119.9 ?
C82 C83 C84 120.6(2) ?
C82 C83 H83 119.7 ?
C84 C83 H83 119.7 ?
N80 C84 C83 120.7(2) ?
N80 C84 C85 120.8(2) ?
C83 C84 C85 118.5(2) ?
C86 C85 C84 120.6(2) ?
C86 C85 H85 119.7 ?
C84 C85 H85 119.7 ?
C85 C86 C81 120.2(2) ?
C85 C86 H86 119.9 ?
C81 C86 H86 119.9 ?
C84 N80 H80A 114.8 ?
C84 N80 H80B 116.2 ?
H80A N80 H80B 118.4 ?
O1 S1 O2 114.94(12) ?
O1 S1 N50 113.94(11) ?
O2 S1 N50 104.49(11) ?
O1 S1 C61 106.62(11) ?
O2 S1 C61 108.01(11) ?
N50 S1 C61 108.61(10) ?
O3 S2 O4 114.67(12) ?
O3 S2 N70 105.37(11) ?
O4 S2 N70 114.08(11) ?
O3 S2 C81 105.26(11) ?
O4 S2 C81 107.90(11) ?
N70 S2 C81 109.12(10) ?
H1WA O1W H1WB 100.7 ?
H2WA O2W H2WB 103.0 ?
H3WA O3W H3WB 99.3 ?
O5W O4W O6W 21.6(13) ?
O6W O5W O4W 129(3) ?
O5W O6W O4W 29.0(17) ?

loop_
_geom_bond_atom_site_label_1
_geom_bond_atom_site_label_2
_geom_bond_distance
_geom_bond_publ_flag
Zn1 O10 2.0338(15) y
Zn1 O30 2.0592(15) y
Zn1 N1' 2.062(7) ?
Zn1 N52 2.0813(19) y
Zn1 N22 2.130(2) y
Zn1 N1 2.131(3) y
Zn2 N72 2.0268(18) y
Zn2 O30 2.0360(15) y
Zn2 O10 2.0518(15) y
Zn2 N42 2.079(2) y
Zn2 N2 2.149(2) y
Zn1 Zn2 3.1698(3) y
O10 C12 1.334(3) ?
O30 C32 1.344(3) ?
N1 C20 1.469(4) ?
N1 C10 1.477(7) ?
C10 C11 1.479(5) ?
C10 H10A 0.9900 ?
C10 H10B 0.9900 ?
N1' C20 1.442(8) ?
N1' C10' 1.480(15) ?
C10' C11 1.560(11) ?
C10' H10C 0.9900 ?
C10' H10D 0.9900 ?
C11 C12 1.400(4) ?
C11 C16 1.405(4) ?
C12 C13 1.402(4) ?
C13 C14 1.382(4) ?
C13 H13 0.9500 ?
C14 C15 1.372(6) ?
C14 H14 0.9500 ?
C15 C16 1.378(6) ?
C15 H15 0.9500 ?
C16 H16 0.9500 ?
C20 C21 1.493(4) ?
C20 H20A 0.9900 ?
C20 H20B 0.9900 ?
C21 N22 1.343(3) ?
C21 C26 1.391(4) ?
N22 C23 1.337(4) ?
C23 C24 1.385(4) ?
C23 H23 0.9500 ?
C24 C25 1.389(6) ?
C24 H24 0.9500 ?
C25 C26 1.378(6) ?
C25 H25 0.9500 ?
C26 H26 0.9500 ?
N2 C40 1.481(4) ?
N2 C30 1.487(3) ?
N2 H2 0.8313 ?
C30 C31 1.493(4) ?
C30 H30A 0.9900 ?
C30 H30B 0.9900 ?
C31 C36 1.405(4) ?
C31 C32 1.409(3) ?
C32 C33 1.400(3) ?
C33 C34 1.390(3) ?
C33 H33 0.9500 ?
C34 C35 1.380(5) ?
C34 H34 0.9500 ?
C35 C36 1.382(5) ?
C35 H35 0.9500 ?
C36 H36 0.9500 ?
C40 C41 1.498(4) ?
C40 H40A 0.9900 ?
C40 H40B 0.9900 ?
C41 N42 1.335(3) ?
C41 C46 1.408(4) ?
N42 C43 1.352(3) ?
C43 C44 1.379(4) ?
C43 H43 0.9500 ?
C44 C45 1.376(5) ?
C44 H44 0.9500 ?
C45 C46 1.383(5) ?
C45 H45 0.9500 ?
C46 H46 0.9500 ?
N50 C51 1.345(3) ?
N50 S1 1.584(2) ?
C51 N56 1.353(3) ?
C51 N52 1.367(3) ?
N52 C53 1.337(3) ?
C53 C54 1.377(4) ?
C53 H53 0.9500 ?
C54 C55 1.387(4) ?
C54 H54 0.9500 ?
C55 N56 1.339(3) ?
C55 H55 0.9500 ?
C61 C66 1.389(3) ?
C61 C62 1.397(3) ?
C61 S1 1.757(2) ?
C62 C63 1.376(4) ?
C62 H62 0.9500 ?
C63 C64 1.410(4) ?
C63 H63 0.9500 ?
C64 N60 1.369(3) ?
C64 C65 1.402(3) ?
C65 C66 1.380(3) ?
C65 H65 0.9500 ?
C66 H66 0.9500 ?
N60 H60A 0.9038 ?
N60 H60B 0.8403 ?
N70 C71 1.353(3) ?
N70 S2 1.5871(19) ?
C71 N76 1.348(3) ?
C71 N72 1.365(3) ?
N72 C73 1.337(3) ?
C73 C74 1.376(3) ?
C73 H73 0.9500 ?
C74 C75 1.384(4) ?
C74 H74 0.9500 ?
C75 N76 1.331(3) ?
C75 H75 0.9500 ?
C81 C86 1.387(3) ?
C81 C82 1.398(4) ?
C81 S2 1.754(2) ?
C82 C83 1.378(4) ?
C82 H82 0.9500 ?
C83 C84 1.403(3) ?
C83 H83 0.9500 ?
C84 N80 1.369(3) ?
C84 C85 1.406(3) ?
C85 C86 1.384(3) ?
C85 H85 0.9500 ?
C86 H86 0.9500 ?
N80 H80A 0.8962 ?
N80 H80B 0.8933 ?
S1 O1 1.4492(17) ?
S1 O2 1.4524(19) ?
S2 O3 1.4520(19) ?
S2 O4 1.454(2) ?
O1W H1WA 0.9388 ?
O1W H1WB 0.8938 ?
O2W H2WA 0.8955 ?
O2W H2WB 0.9036 ?
O3W H3WA 0.9088 ?
O3W H3WB 0.8734 ?
O4W O5W 0.799(10) ?
O4W O6W 1.275(11) ?
O5W O6W 0.608(12) ?

loop_
_geom_hbond_atom_site_label_D
_geom_hbond_atom_site_label_H
_geom_hbond_atom_site_label_A
_geom_hbond_distance_DH
_geom_hbond_distance_HA
_geom_hbond_distance_DA
_geom_hbond_angle_DHA
_geom_hbond_site_symmetry_A
N2 H2 O7W 0.83 2.28 2.981(13) 142 .
N60 H60B O3W 0.84 2.28 3.093(4) 164 2_455
N80 H80A O2W 0.90 2.12 3.012(3) 172 3_655
N80 H80B O1W 0.89 2.01 2.899(3) 179 7_566
O1W H1WA O2W 0.94 1.91 2.810(3) 160 .
O1W H1WB O2 0.89 1.90 2.785(3) 170 .
O2W H2WA O3W 0.90 2.03 2.908(3) 167 2
O2W H2WB N56 0.90 2.15 2.971(3) 151 2
O2W H2WB O1 0.90 2.33 2.919(3) 123 2
O3W H3WA O1 0.91 1.90 2.740(3) 152 .
O3W H3WB O4 0.87 1.95 2.816(3) 174 7_565

loop_
_geom_torsion_atom_site_label_1
_geom_torsion_atom_site_label_2
_geom_torsion_atom_site_label_3
_geom_torsion_atom_site_label_4
_geom_torsion
O30 Zn1 O10 C12 -153.8(2)
N1' Zn1 O10 C12 -29.6(4)
N52 Zn1 O10 C12 115.3(2)
N22 Zn1 O10 C12 -57.0(4)
N1 Zn1 O10 C12 -11.7(3)
O30 Zn1 O10 Zn2 11.05(7)
N1' Zn1 O10 Zn2 135.2(4)
N52 Zn1 O10 Zn2 -79.87(8)
N22 Zn1 O10 Zn2 107.9(2)
N1 Zn1 O10 Zn2 153.11(18)
N72 Zn2 O10 C12 41.81(18)
O30 Zn2 O10 C12 155.18(19)
N42 Zn2 O10 C12 -93.38(18)
N2 Zn2 O10 C12 -155.9(3)
N72 Zn2 O10 Zn1 -124.54(8)
O30 Zn2 O10 Zn1 -11.17(7)
N42 Zn2 O10 Zn1 100.27(8)
N2 Zn2 O10 Zn1 37.7(3)
N72 Zn2 O30 C32 -68.44(17)
O10 Zn2 O30 C32 -157.26(17)
N42 Zn2 O30 C32 115.09(16)
N2 Zn2 O30 C32 35.32(17)
N72 Zn2 O30 Zn1 99.84(8)
O10 Zn2 O30 Zn1 11.02(7)
N42 Zn2 O30 Zn1 -76.63(9)
N2 Zn2 O30 Zn1 -156.41(8)
O10 Zn1 O30 C32 154.7(2)
N1' Zn1 O30 C32 76.9(3)
N52 Zn1 O30 C32 -105.3(2)
N22 Zn1 O30 C32 -8.4(2)
N1 Zn1 O30 C32 83.5(2)
O10 Zn1 O30 Zn2 -11.12(7)
N1' Zn1 O30 Zn2 -88.8(3)
N52 Zn1 O30 Zn2 88.95(7)
N22 Zn1 O30 Zn2 -174.19(8)
N1 Zn1 O30 Zn2 -82.23(17)
O10 Zn1 N1 C20 -153.3(3)
O30 Zn1 N1 C20 -85.9(3)
N1' Zn1 N1 C20 -67.4(8)
N52 Zn1 N1 C20 105.1(3)
N22 Zn1 N1 C20 14.8(3)
O10 Zn1 N1 C10 -22.8(5)
O30 Zn1 N1 C10 44.6(6)
N1' Zn1 N1 C10 63.1(9)
N52 Zn1 N1 C10 -124.3(5)
N22 Zn1 N1 C10 145.4(5)
C20 N1 C10 C11 -177.8(3)
Zn1 N1 C10 C11 53.1(8)
O10 Zn1 N1' C20 170.0(7)
O30 Zn1 N1' C20 -117.3(6)
N52 Zn1 N1' C20 66.5(9)
N22 Zn1 N1' C20 -17.6(7)
N1 Zn1 N1' C20 76.8(9)
O10 Zn1 N1' C10' 46.7(9)
O30 Zn1 N1' C10' 119.4(10)
N52 Zn1 N1' C10' -56.8(10)
N22 Zn1 N1' C10' -141.0(10)
N1 Zn1 N1' C10' -46.5(11)
C20 N1' C10' C11 171.6(6)
Zn1 N1' C10' C11 -61.1(14)
N1 C10 C11 C12 -51.7(7)
N1 C10 C11 C16 140.5(5)
N1 C10 C11 C10' 43.7(8)
N1' C10' C11 C12 41.7(14)
N1' C10' C11 C16 -157.0(9)
N1' C10' C11 C10 -59.3(11)
Zn1 O10 C12 C11 17.8(3)
Zn2 O10 C12 C11 -144.11(18)
Zn1 O10 C12 C13 -164.13(18)
Zn2 O10 C12 C13 34.0(3)
C16 C11 C12 O10 -177.7(2)
C10 C11 C12 O10 14.4(5)
C10' C11 C12 O10 -16.2(7)
C16 C11 C12 C13 4.2(4)
C10 C11 C12 C13 -163.7(4)
C10' C11 C12 C13 165.7(6)
O10 C12 C13 C14 179.1(3)
C11 C12 C13 C14 -2.8(4)
C12 C13 C14 C15 -1.2(6)
C13 C14 C15 C16 3.6(7)
C14 C15 C16 C11 -2.1(6)
C12 C11 C16 C15 -1.8(5)
C10 C11 C16 C15 166.5(4)
C10' C11 C16 C15 -163.8(7)
C10' N1' C20 N1 45.1(11)
Zn1 N1' C20 N1 -81.7(9)
C10' N1' C20 C21 146.5(8)
Zn1 N1' C20 C21 19.7(8)
C10 N1 C20 N1' -65.6(9)
Zn1 N1 C20 N1' 67.7(8)
C10 N1 C20 C21 -155.6(5)
Zn1 N1 C20 C21 -22.2(4)
N1' C20 C21 N22 -8.9(6)
N1 C20 C21 N22 19.3(4)
N1' C20 C21 C26 169.6(6)
N1 C20 C21 C26 -162.2(4)
C26 C21 N22 C23 -1.0(4)
C20 C21 N22 C23 177.5(3)
C26 C21 N22 Zn1 175.8(2)
C20 C21 N22 Zn1 -5.6(3)
O10 Zn1 N22 C23 -142.8(3)
O30 Zn1 N22 C23 -50.0(2)
N1' Zn1 N22 C23 -170.7(4)
N52 Zn1 N22 C23 44.8(2)
N1 Zn1 N22 C23 171.2(3)
O10 Zn1 N22 C21 40.6(3)
O30 Zn1 N22 C21 133.46(16)
N1' Zn1 N22 C21 12.7(4)
N52 Zn1 N22 C21 -131.76(17)
N1 Zn1 N22 C21 -5.4(2)
C21 N22 C23 C24 0.0(5)
Zn1 N22 C23 C24 -176.4(3)
N22 C23 C24 C25 0.5(5)
C23 C24 C25 C26 0.0(6)
C24 C25 C26 C21 -1.0(5)
N22 C21 C26 C25 1.5(5)
C20 C21 C26 C25 -177.0(3)
N72 Zn2 N2 C40 -109.34(15)
O30 Zn2 N2 C40 136.12(15)
O10 Zn2 N2 C40 88.8(3)
N42 Zn2 N2 C40 24.57(15)
N72 Zn2 N2 C30 129.32(17)
O30 Zn2 N2 C30 14.77(17)
O10 Zn2 N2 C30 -32.6(4)
N42 Zn2 N2 C30 -96.77(17)
C40 N2 C30 C31 -176.4(2)
Zn2 N2 C30 C31 -57.6(2)
N2 C30 C31 C36 -122.1(2)
N2 C30 C31 C32 61.5(3)
Zn2 O30 C32 C33 134.96(17)
Zn1 O30 C32 C33 -28.6(3)
Zn2 O30 C32 C31 -45.7(2)
Zn1 O30 C32 C31 150.80(17)
C36 C31 C32 O30 -180.0(2)
C30 C31 C32 O30 -3.5(3)
C36 C31 C32 C33 -0.6(3)
C30 C31 C32 C33 175.8(2)
O30 C32 C33 C34 178.5(2)
C31 C32 C33 C34 -0.8(3)
C32 C33 C34 C35 1.7(4)
C33 C34 C35 C36 -1.0(4)
C34 C35 C36 C31 -0.5(4)
C32 C31 C36 C35 1.3(4)
C30 C31 C36 C35 -175.2(2)
C30 N2 C40 C41 85.8(3)
Zn2 N2 C40 C41 -35.8(2)
N2 C40 C41 N42 31.5(3)
N2 C40 C41 C46 -150.5(2)
C46 C41 N42 C43 0.2(4)
C40 C41 N42 C43 178.2(2)
C46 C41 N42 Zn2 172.61(19)
C40 C41 N42 Zn2 -9.4(3)
N72 Zn2 N42 C41 87.99(19)
O30 Zn2 N42 C41 -96.57(16)
O10 Zn2 N42 C41 -173.99(16)
N2 Zn2 N42 C41 -9.08(17)
N72 Zn2 N42 C43 -100.0(2)
O30 Zn2 N42 C43 75.5(2)
O10 Zn2 N42 C43 -2.0(2)
N2 Zn2 N42 C43 162.9(2)
C41 N42 C43 C44 0.4(4)
Zn2 N42 C43 C44 -171.22(19)
N42 C43 C44 C45 -0.1(4)
C43 C44 C45 C46 -0.8(4)
C44 C45 C46 C41 1.3(4)
N42 C41 C46 C45 -1.0(4)
C40 C41 C46 C45 -178.9(3)
S1 N50 C51 N56 -5.1(3)
S1 N50 C51 N52 174.38(15)
N50 C51 N52 C53 177.85(19)
N56 C51 N52 C53 -2.7(3)
N50 C51 N52 Zn1 -6.3(2)
N56 C51 N52 Zn1 173.12(15)
O10 Zn1 N52 C53 97.0(2)
O30 Zn1 N52 C53 19.4(2)
N1' Zn1 N52 C53 -163.8(4)
N22 Zn1 N52 C53 -85.2(2)
N1 Zn1 N52 C53 -167.8(2)
O10 Zn1 N52 C51 -78.25(14)
O30 Zn1 N52 C51 -155.90(14)
N1' Zn1 N52 C51 20.9(4)
N22 Zn1 N52 C51 99.54(15)
N1 Zn1 N52 C51 16.96(19)
C51 N52 C53 C54 2.2(3)
Zn1 N52 C53 C54 -172.85(17)
N52 C53 C54 C55 0.2(3)
C53 C54 C55 N56 -2.3(4)
C54 C55 N56 C51 1.9(3)
N50 C51 N56 C55 -179.9(2)
N52 C51 N56 C55 0.7(3)
C66 C61 C62 C63 0.6(3)
S1 C61 C62 C63 -179.66(19)
C61 C62 C63 C64 0.7(4)
C62 C63 C64 N60 177.5(2)
C62 C63 C64 C65 -1.1(4)
N60 C64 C65 C66 -178.5(2)
C63 C64 C65 C66 0.1(4)
C64 C65 C66 C61 1.2(4)
C62 C61 C66 C65 -1.5(3)
S1 C61 C66 C65 178.72(18)
S2 N70 C71 N76 5.1(3)
S2 N70 C71 N72 -174.56(15)
N76 C71 N72 C73 1.7(3)
N70 C71 N72 C73 -178.6(2)
N76 C71 N72 Zn2 178.41(15)
N70 C71 N72 Zn2 -1.9(2)
O30 Zn2 N72 C73 -28.45(19)
O10 Zn2 N72 C73 49.53(18)
N42 Zn2 N72 C73 146.92(17)
N2 Zn2 N72 C73 -125.31(18)
O30 Zn2 N72 C71 154.90(15)
O10 Zn2 N72 C71 -127.12(16)
N42 Zn2 N72 C71 -29.7(2)
N2 Zn2 N72 C71 58.04(18)
C71 N72 C73 C74 -0.8(3)
Zn2 N72 C73 C74 -177.52(19)
N72 C73 C74 C75 -0.3(4)
C73 C74 C75 N76 0.5(4)
C74 C75 N76 C71 0.3(3)
N70 C71 N76 C75 178.9(2)
N72 C71 N76 C75 -1.4(3)
C86 C81 C82 C83 -1.3(4)
S2 C81 C82 C83 175.6(2)
C81 C82 C83 C84 -1.6(4)
C82 C83 C84 N80 -178.7(2)
C82 C83 C84 C85 3.4(4)
N80 C84 C85 C86 179.8(2)
C83 C84 C85 C86 -2.3(4)
C84 C85 C86 C81 -0.5(4)
C82 C81 C86 C85 2.3(3)
S2 C81 C86 C85 -174.39(18)
C51 N50 S1 O1 52.8(2)
C51 N50 S1 O2 179.07(18)
C51 N50 S1 C61 -65.8(2)
C66 C61 S1 O1 -17.1(2)
C62 C61 S1 O1 163.11(18)
C66 C61 S1 O2 -141.18(19)
C62 C61 S1 O2 39.1(2)
C66 C61 S1 N50 106.04(19)
C62 C61 S1 N50 -73.7(2)
C71 N70 S2 O3 177.30(18)
C71 N70 S2 O4 -56.0(2)
C71 N70 S2 C81 64.7(2)
C86 C81 S2 O3 136.8(2)
C82 C81 S2 O3 -39.9(2)
C86 C81 S2 O4 13.9(2)
C82 C81 S2 O4 -162.81(18)
C86 C81 S2 N70 -110.5(2)
C82 C81 S2 N70 72.7(2)
